data_4102412
loop_
_publ_author_name
'Martin A. Bennett'
'Suresh K. Bhargava'
'Eddie Chung-Chin Cheng'
'Wai Han Lam'
'Terence Kwok-Ming Lee'
'Steven H. Priv\'er'
'J\"org Wagler'
'Anthony C. Willis'
'Wing-Wah Yam, Vivian'

_publ_contact_author_address
;
School of Applied Sciences,
Applied Chemistry,
RMIT University,
GPO Box 2476V,
Melbourne, Victoria, 3001, Australia
;
_publ_contact_author_email ' willis@rsc.anu.edu.au '
_publ_contact_author_fax ' 61 2 6125 0750 '
_publ_contact_author_name '  Suresh K. Bhargava '
_publ_contact_author_phone ' 61 2 6125 4109 '
_publ_section_title
;
 Unprecedented Near-Infrared (NIR) Emission in Diplatinum(III) (d7-d7)
 Complexes at Room Temperature
;
_journal_name_full 'Journal of the American Chemical Society'
_journal_page_first 7094
_journal_page_last 7103
_journal_paper_doi 10.1021/ja1002313
_journal_volume 132
_journal_year 2010
_chemical_compound_source ' from RMIT University'
_chemical_formula_moiety 'C84 H80 As4 I2 Pt2'
_chemical_formula_sum 'C84 H80 As4 I2 Pt2'
_chemical_formula_weight 2033.24
_space_group_IT_number 14
_symmetry_cell_setting monoclinic
_symmetry_space_group_name_Hall '-P 2ybc'
_symmetry_space_group_name_H-M 'P 1 21/c 1'
_atom_sites_solution_hydrogens geom
_atom_sites_solution_primary direct
_audit_creation_date 08-12-18
_audit_creation_method CRYSTALS_ver_12.85
_audit_update_record
;
2008-12-18- Report on C84 H80 As4 I2 Pt2
              by   Anthony C. Willis
              for  Steven Priver and Martin Bennett

2008-12-19- passes checkcif tests with minor warnings
;
_cell_angle_alpha 90
_cell_angle_beta 105.1147(17)
_cell_angle_gamma 90
_cell_formula_units_Z 4
_cell_length_a 14.2887(5)
_cell_length_b 21.2992(8)
_cell_length_c 24.2678(9)
_cell_measurement_reflns_used 433015
_cell_measurement_temperature 200
_cell_measurement_theta_max 25
_cell_measurement_theta_min 2.6
_cell_volume 7130.1(5)
_computing_cell_refinement 'DENZO/SCALEPACK (Otwinowski & Minor, 1997)'
_computing_data_collection 'COLLECT (Nonius, 1997-2001).'
_computing_data_reduction 'DENZO/SCALEPACK (Otwinowski & Minor, 1997)'
_computing_molecular_graphics
;
ORTEP-II (Johnson 1976) in teXsan (MSC, 1992-1997)
;
_computing_publication_material 'CRYSTALS (Betteridge et al., 2003)'
_computing_structure_refinement 'CRYSTALS (Betteridge et al., 2003)'
_computing_structure_solution 'SIR92 (Altomare et al., 1994)'
_diffrn_ambient_temperature 200
_diffrn_measured_fraction_theta_full 0.993
_diffrn_measured_fraction_theta_max 0.993
_diffrn_measurement_device 'Nonius KappaCCD'
_diffrn_measurement_device_type Area
_diffrn_measurement_method ' \f and \w scans with CCD '
_diffrn_radiation_monochromator graphite
_diffrn_radiation_type 'Mo K\a'
_diffrn_radiation_wavelength 0.71073
_diffrn_reflns_av_R_equivalents 0.084
_diffrn_reflns_limit_h_max 16
_diffrn_reflns_limit_h_min -16
_diffrn_reflns_limit_k_max 25
_diffrn_reflns_limit_k_min -25
_diffrn_reflns_limit_l_max 28
_diffrn_reflns_limit_l_min -28
_diffrn_reflns_number 67337
_diffrn_reflns_theta_full 24.993
_diffrn_reflns_theta_max 24.993
_diffrn_reflns_theta_min 2.558
_diffrn_standards_number 0
_exptl_absorpt_coefficient_mu 6.673
_exptl_absorpt_correction_T_max 0.678
_exptl_absorpt_correction_T_min 0.457
_exptl_absorpt_correction_type multi-scan
_exptl_absorpt_process_details
;
multi-scan from symmetry-related measurements
  Sortav (Blessing 1995, 1997)
;
_exptl_crystal_colour black
_exptl_crystal_density_diffrn 1.894
_exptl_crystal_density_method 'not measured'
_exptl_crystal_description block
_exptl_crystal_F_000 3912.004
_exptl_crystal_size_max 0.10
_exptl_crystal_size_mid 0.07
_exptl_crystal_size_min 0.06
_refine_diff_density_max 4.38
_refine_diff_density_min -4.68
_refine_ls_extinction_method None
_refine_ls_goodness_of_fit_ref 1.0133
_refine_ls_hydrogen_treatment constr
_refine_ls_matrix_type full
_refine_ls_number_parameters 830
_refine_ls_number_reflns 12401
_refine_ls_number_restraints 142
_refine_ls_R_factor_all 0.0926
_refine_ls_R_factor_gt 0.0507
_refine_ls_shift/su_max 0.002443
_refine_ls_structure_factor_coef Fsqd
_refine_ls_weighting_details
;
  Method, part 1, Chebychev polynomial, (Watkin, 1994, Prince, 1982)
  [weight] = 1.0/[A~0~*T~0~(x)+A~1~*T~1~(x) ... +A~n-1~]*T~n-1~(x)]
  where A~i~ are the Chebychev coefficients listed below and x= Fcalc/Fmax
  Method = Robust Weighting (Prince, 1982)
  W = [weight] * [1-(deltaF/6*sigmaF)^2^]^2^
  A~i~ are:
  16.4 15.4 4.52
;
_refine_ls_weighting_scheme calc
_refine_ls_wR_factor_all 0.0959
_refine_ls_wR_factor_gt 0.0766
_refine_ls_wR_factor_ref 0.0959
_reflns_limit_h_max 16
_reflns_limit_h_min -16
_reflns_limit_k_max 25
_reflns_limit_k_min 0
_reflns_limit_l_max 28
_reflns_limit_l_min 0
_reflns_number_gt 7783
_reflns_number_total 12447
_reflns_threshold_expression I>2.0\s(I)
_oxford_diffrn_Wilson_B_factor 1.98
_oxford_diffrn_Wilson_scale 241.72
_oxford_refine_ls_r_factor_ref 0.0926
_oxford_refine_ls_scale 0.088
_oxford_reflns_number_all 12401
_oxford_reflns_threshold_expression_ref I>-10.0\s(I)
_oxford_structure_analysis_title '1221255 compd_5b'
_cod_data_source_file ja1002313_si_002_6.cif
_cod_data_source_block compd_5b
_cod_original_sg_symbol_Hall -P2ybc
_cod_original_sg_symbol_H-M 'P 1 21/c 1 '
_cod_database_code 4102412

loop_
_symmetry_equiv_pos_as_xyz
x,y,z
-x,-y,-z
-x,y+1/2,-z+1/2
x,-y+1/2,z+1/2

loop_
_atom_site_label
_atom_site_type_symbol
_atom_site_fract_x
_atom_site_fract_y
_atom_site_fract_z
_atom_site_U_iso_or_equiv
_atom_site_occupancy
_atom_site_adp_type
_atom_site_refinement_flags_posn
_atom_site_refinement_flags_adp
_atom_site_refinement_flags_occupancy
Pt1 Pt 0.32218(4) 0.67489(2) 0.25691(2) 0.0240 1.0000 Uani . . .
Pt2 Pt 0.18005(4) 0.58439(2) 0.25529(2) 0.0253 1.0000 Uani . . .
I1 I 0.45663(7) 0.75873(4) 0.22953(4) 0.0339 1.0000 Uani . . .
I2 I 0.04747(8) 0.50141(5) 0.28335(4) 0.0386 1.0000 Uani . . .
As1 As 0.27890(11) 0.55487(6) 0.35253(6) 0.0293 1.0000 Uani . . .
As2 As 0.08581(10) 0.67003(7) 0.28365(6) 0.0262 1.0000 Uani . U .
As3 As 0.22349(11) 0.70346(6) 0.15921(6) 0.0274 1.0000 Uani . . .
As4 As 0.41521(10) 0.58915(7) 0.22752(6) 0.0260 1.0000 Uani . U .
C111 C 0.3809(10) 0.6142(6) 0.3797(6) 0.0287 1.0000 Uani . . .
C112 C 0.4024(10) 0.6576(7) 0.3426(6) 0.0299 1.0000 Uani . . .
C113 C 0.4844(10) 0.6963(6) 0.3665(6) 0.0313 1.0000 Uani . . .
C114 C 0.5413(11) 0.6913(8) 0.4218(6) 0.0384 1.0000 Uani . . .
C115 C 0.5154(10) 0.6482(7) 0.4569(6) 0.0376 1.0000 Uani . . .
C116 C 0.4346(11) 0.6114(7) 0.4353(6) 0.0351 1.0000 Uani . . .
C117 C 0.6306(13) 0.7326(9) 0.4420(7) 0.0525 1.0000 Uani . . .
C118 C 0.6208(17) 0.7760(11) 0.4879(10) 0.0871 1.0000 Uani . . .
C119 C 0.7211(14) 0.6947(12) 0.4630(11) 0.0994 1.0000 Uani . . .
C121 C 0.2252(12) 0.5444(7) 0.4193(6) 0.0369 1.0000 Uani . . .
C122 C 0.1883(14) 0.4861(8) 0.4305(7) 0.0508 1.0000 Uani . . .
C123 C 0.1512(14) 0.4788(9) 0.4755(7) 0.0538 1.0000 Uani . . .
C124 C 0.1478(13) 0.5287(7) 0.5112(6) 0.0438 1.0000 Uani . . .
C125 C 0.1852(12) 0.5855(8) 0.5023(6) 0.0470 1.0000 Uani . . .
C126 C 0.2243(11) 0.5934(7) 0.4552(6) 0.0372 1.0000 Uani . . .
C131 C 0.3469(11) 0.4741(7) 0.3592(6) 0.0335 1.0000 Uani . . .
C132 C 0.2997(12) 0.4210(7) 0.3326(7) 0.0431 1.0000 Uani . . .
C133 C 0.3465(14) 0.3640(7) 0.3400(7) 0.0498 1.0000 Uani . . .
C134 C 0.4407(15) 0.3583(8) 0.3740(7) 0.0555 1.0000 Uani . . .
C135 C 0.4874(13) 0.4098(8) 0.4010(7) 0.0484 1.0000 Uani . . .
C136 C 0.4413(12) 0.4681(7) 0.3934(6) 0.0381 1.0000 Uani . . .
C211 C 0.1534(11) 0.7489(6) 0.2873(6) 0.0338 1.0000 Uani . U .
C212 C 0.2518(11) 0.7479(6) 0.2911(6) 0.0314 1.0000 Uani . U .
C213 C 0.3059(11) 0.8006(6) 0.3134(6) 0.0329 1.0000 Uani . U .
C214 C 0.2647(12) 0.8544(7) 0.3287(7) 0.0432 1.0000 Uani . U .
C215 C 0.1645(12) 0.8557(7) 0.3201(7) 0.0447 1.0000 Uani . U .
C216 C 0.1098(12) 0.8030(7) 0.3005(7) 0.0392 1.0000 Uani . U .
C217 C 0.3258(12) 0.9115(7) 0.3545(7) 0.0447 1.0000 Uani . . .
C218 C 0.3172(19) 0.9619(10) 0.3099(9) 0.0860 1.0000 Uani . . .
C219 C 0.4270(15) 0.8983(9) 0.3800(8) 0.0677 1.0000 Uani . . .
C221 C 0.0549(10) 0.6739(7) 0.3580(6) 0.0321 1.0000 Uani . . .
C222 C -0.0208(11) 0.6368(7) 0.3695(6) 0.0370 1.0000 Uani . . .
C223 C -0.0455(12) 0.6465(8) 0.4204(7) 0.0475 1.0000 Uani . . .
C224 C 0.0011(12) 0.6890(9) 0.4592(6) 0.0496 1.0000 Uani . . .
C225 C 0.0759(13) 0.7238(8) 0.4491(7) 0.0470 1.0000 Uani . . .
C226 C 0.1043(11) 0.7163(7) 0.4000(6) 0.0369 1.0000 Uani . . .
C231 C -0.0396(10) 0.6826(7) 0.2332(5) 0.0275 1.0000 Uani . U .
C232 C -0.1172(10) 0.6428(7) 0.2234(6) 0.0301 1.0000 Uani . U .
C233 C -0.2044(12) 0.6529(8) 0.1916(7) 0.0463 1.0000 Uani . U .
C234 C -0.2261(13) 0.7085(9) 0.1594(7) 0.0535 1.0000 Uani . U .
C235 C -0.1517(12) 0.7507(9) 0.1644(7) 0.0515 1.0000 Uani . U .
C236 C -0.0606(12) 0.7391(8) 0.2015(7) 0.0492 1.0000 Uani . U .
C311 C 0.1198(10) 0.6448(6) 0.1321(5) 0.0290 1.0000 Uani . . .
C312 C 0.0984(10) 0.6007(6) 0.1702(5) 0.0295 1.0000 Uani . . .
C313 C 0.0185(10) 0.5615(6) 0.1477(6) 0.0294 1.0000 Uani . . .
C314 C -0.0413(10) 0.5670(7) 0.0924(6) 0.0343 1.0000 Uani . . .
C315 C -0.0165(12) 0.6117(7) 0.0570(6) 0.0395 1.0000 Uani . . .
C316 C 0.0618(11) 0.6494(7) 0.0766(6) 0.0362 1.0000 Uani . . .
C317 C -0.1297(13) 0.5246(8) 0.0739(7) 0.0514 1.0000 Uani . . .
C318 C -0.2240(17) 0.5617(13) 0.0544(11) 0.0950 1.0000 Uani . . .
C319 C -0.118(2) 0.4784(14) 0.0307(14) 0.1543 1.0000 Uani . . .
C321 C 0.2761(10) 0.7109(6) 0.0928(6) 0.0280 1.0000 Uani . . .
C322 C 0.2659(12) 0.6630(7) 0.0525(6) 0.0368 1.0000 Uani . . .
C323 C 0.2971(11) 0.6708(7) 0.0034(6) 0.0387 1.0000 Uani . . .
C324 C 0.3380(11) 0.7270(8) -0.0059(7) 0.0432 1.0000 Uani . . .
C325 C 0.3501(11) 0.7744(8) 0.0330(6) 0.0372 1.0000 Uani . . .
C326 C 0.3172(11) 0.7675(7) 0.0814(6) 0.0368 1.0000 Uani . . .
C331 C 0.1567(11) 0.7855(7) 0.1511(6) 0.0341 1.0000 Uani . . .
C332 C 0.0641(12) 0.7921(8) 0.1194(6) 0.0392 1.0000 Uani . . .
C333 C 0.0204(13) 0.8505(8) 0.1094(7) 0.0454 1.0000 Uani . . .
C334 C 0.0701(12) 0.9033(8) 0.1328(6) 0.0437 1.0000 Uani . . .
C335 C 0.1641(14) 0.8972(7) 0.1672(7) 0.0473 1.0000 Uani . . .
C336 C 0.2094(12) 0.8382(8) 0.1763(6) 0.0419 1.0000 Uani . . .
C411 C 0.3465(11) 0.5113(6) 0.2232(6) 0.0337 1.0000 Uani . . .
C412 C 0.2504(10) 0.5115(6) 0.2214(6) 0.0269 1.0000 Uani . . .
C413 C 0.1943(12) 0.4600(6) 0.1978(6) 0.0370 1.0000 Uani . . .
C414 C 0.2368(13) 0.4046(7) 0.1837(7) 0.0460 1.0000 Uani D . .
C415 C 0.3355(13) 0.4038(7) 0.1914(7) 0.0502 1.0000 Uani . . .
C416 C 0.3909(12) 0.4568(7) 0.2096(7) 0.0412 1.0000 Uani . . .
C417 C 0.1694(15) 0.3481(7) 0.1605(8) 0.0693 1.0000 Uani D . .
C418 C 0.2022(17) 0.2887(9) 0.1835(10) 0.0838 1.0000 Uani . . .
C419 C 0.145(2) 0.3479(13) 0.0960(9) 0.056(7) 0.61(3) Uiso D . P
C420 C 0.075(2) 0.368(2) 0.1190(17) 0.056(7) 0.39(3) Uiso D . P
C421 C 0.4432(10) 0.5866(7) 0.1526(6) 0.0319 1.0000 Uani . . .
C422 C 0.5151(11) 0.6253(7) 0.1399(6) 0.0386 1.0000 Uani . . .
C423 C 0.5420(14) 0.6182(8) 0.0900(7) 0.0488 1.0000 Uani . . .
C424 C 0.4944(13) 0.5768(8) 0.0497(6) 0.0481 1.0000 Uani . . .
C425 C 0.4210(13) 0.5401(8) 0.0600(6) 0.0477 1.0000 Uani . . .
C426 C 0.3963(11) 0.5452(7) 0.1105(6) 0.0375 1.0000 Uani . . .
C431 C 0.5400(10) 0.5729(6) 0.2747(5) 0.0225 1.0000 Uani . U .
C432 C 0.6186(10) 0.6184(7) 0.2836(6) 0.0350 1.0000 Uani . U .
C433 C 0.7076(12) 0.6083(8) 0.3191(7) 0.0465 1.0000 Uani . U .
C434 C 0.7251(13) 0.5531(8) 0.3500(7) 0.0520 1.0000 Uani . U .
C435 C 0.6553(13) 0.5102(9) 0.3464(7) 0.0536 1.0000 Uani . U .
C436 C 0.5637(12) 0.5216(8) 0.3107(7) 0.0459 1.0000 Uani . U .
H1131 H 0.5018 0.7292 0.3415 0.0386 1.0000 Uiso R . .
H1151 H 0.5542 0.6434 0.4974 0.0443 1.0000 Uiso R . .
H1161 H 0.4143 0.5813 0.4615 0.0425 1.0000 Uiso R . .
H1171 H 0.6377 0.7584 0.4089 0.0638 1.0000 Uiso R . .
H1181 H 0.6805 0.8024 0.5002 0.1066 1.0000 Uiso R . .
H1182 H 0.5631 0.8037 0.4734 0.1066 1.0000 Uiso R . .
H1183 H 0.6121 0.7511 0.5212 0.1066 1.0000 Uiso R . .
H1191 H 0.7779 0.7235 0.4758 0.1169 1.0000 Uiso R . .
H1192 H 0.7151 0.6679 0.4958 0.1169 1.0000 Uiso R . .
H1193 H 0.7307 0.6673 0.4315 0.1169 1.0000 Uiso R . .
H1221 H 0.1896 0.4496 0.4047 0.0629 1.0000 Uiso R . .
H1231 H 0.1258 0.4369 0.4832 0.0679 1.0000 Uiso R . .
H1241 H 0.1179 0.5231 0.5438 0.0558 1.0000 Uiso R . .
H1251 H 0.1848 0.6213 0.5289 0.0597 1.0000 Uiso R . .
H1261 H 0.2514 0.6350 0.4481 0.0444 1.0000 Uiso R . .
H1321 H 0.2317 0.4242 0.3082 0.0514 1.0000 Uiso R . .
H1331 H 0.3121 0.3260 0.3206 0.0565 1.0000 Uiso R . .
H1341 H 0.4740 0.3166 0.3787 0.0692 1.0000 Uiso R . .
H1351 H 0.5547 0.4059 0.4262 0.0597 1.0000 Uiso R . .
H1361 H 0.4764 0.5059 0.4128 0.0479 1.0000 Uiso R . .
H2131 H 0.3777 0.7995 0.3186 0.0419 1.0000 Uiso R . .
H2151 H 0.1320 0.8950 0.3282 0.0586 1.0000 Uiso R . .
H2161 H 0.0381 0.8037 0.2958 0.0503 1.0000 Uiso R . .
H2171 H 0.2980 0.9287 0.3851 0.0559 1.0000 Uiso R . .
H2181 H 0.3572 0.9990 0.3271 0.1079 1.0000 Uiso R . .
H2182 H 0.2479 0.9749 0.2956 0.1079 1.0000 Uiso R . .
H2183 H 0.3410 0.9453 0.2774 0.1079 1.0000 Uiso R . .
H2191 H 0.4611 0.9380 0.3957 0.0823 1.0000 Uiso R . .
H2192 H 0.4328 0.8672 0.4116 0.0823 1.0000 Uiso R . .
H2193 H 0.4569 0.8806 0.3505 0.0823 1.0000 Uiso R . .
H2221 H -0.0551 0.6045 0.3415 0.0432 1.0000 Uiso R . .
H2231 H -0.0993 0.6213 0.4287 0.0610 1.0000 Uiso R . .
H2241 H -0.0189 0.6953 0.4954 0.0616 1.0000 Uiso R . .
H2251 H 0.1101 0.7550 0.4782 0.0584 1.0000 Uiso R . .
H2261 H 0.1602 0.7411 0.3938 0.0442 1.0000 Uiso R . .
H2321 H -0.1056 0.6011 0.2429 0.0359 1.0000 Uiso R . .
H2331 H -0.2563 0.6209 0.1900 0.0552 1.0000 Uiso R . .
H2341 H -0.2924 0.7169 0.1343 0.0606 1.0000 Uiso R . .
H2351 H -0.1627 0.7901 0.1412 0.0597 1.0000 Uiso R . .
H2361 H -0.0088 0.7717 0.2059 0.0589 1.0000 Uiso R . .
H3131 H 0.0037 0.5277 0.1728 0.0350 1.0000 Uiso R . .
H3151 H -0.0566 0.6162 0.0167 0.0465 1.0000 Uiso R . .
H3161 H 0.0782 0.6813 0.0503 0.0443 1.0000 Uiso R . .
H3171 H -0.1338 0.5001 0.1083 0.0585 1.0000 Uiso R . .
H3181 H -0.2798 0.5320 0.0427 0.1151 1.0000 Uiso R . .
H3182 H -0.2326 0.5886 0.0865 0.1151 1.0000 Uiso R . .
H3183 H -0.2215 0.5889 0.0212 0.1151 1.0000 Uiso R . .
H3191 H -0.1771 0.4514 0.0194 0.1985 1.0000 Uiso R . .
H3192 H -0.1091 0.5011 -0.0037 0.1985 1.0000 Uiso R . .
H3193 H -0.0600 0.4516 0.0470 0.1985 1.0000 Uiso R . .
H3221 H 0.2356 0.6223 0.0591 0.0456 1.0000 Uiso R . .
H3231 H 0.2898 0.6359 -0.0250 0.0480 1.0000 Uiso R . .
H3241 H 0.3592 0.7331 -0.0417 0.0544 1.0000 Uiso R . .
H3251 H 0.3828 0.8142 0.0266 0.0457 1.0000 Uiso R . .
H3261 H 0.3227 0.8034 0.1086 0.0432 1.0000 Uiso R . .
H3321 H 0.0264 0.7540 0.1028 0.0488 1.0000 Uiso R . .
H3331 H -0.0476 0.8542 0.0850 0.0548 1.0000 Uiso R . .
H3341 H 0.0390 0.9456 0.1254 0.0542 1.0000 Uiso R . .
H3351 H 0.1999 0.9353 0.1856 0.0589 1.0000 Uiso R . .
H3361 H 0.2777 0.8340 0.2001 0.0499 1.0000 Uiso R . .
H4131 H 0.1222 0.4623 0.1907 0.0462 1.0000 Uiso R . .
H4151 H 0.3678 0.3644 0.1836 0.0626 1.0000 Uiso R . .
H4161 H 0.4622 0.4562 0.2132 0.0520 1.0000 Uiso R . .
H4171 H 0.1073 0.3563 0.1709 0.0841 0.61 Uiso R . .
H4172 H 0.2007 0.3421 0.1285 0.0841 0.39 Uiso R . .
H4181 H 0.1537 0.2559 0.1656 0.1025 1.0000 Uiso R . .
H4182 H 0.2103 0.2892 0.2256 0.1025 1.0000 Uiso R . .
H4183 H 0.2659 0.2790 0.1755 0.1025 1.0000 Uiso R . .
H4191 H 0.1014 0.3116 0.0810 0.0671 0.61 Uiso R . .
H4192 H 0.1110 0.3880 0.0810 0.0671 0.61 Uiso R . .
H4193 H 0.2058 0.3442 0.0833 0.0671 0.61 Uiso R . .
H4201 H 0.0340 0.3305 0.1052 0.0671 0.39 Uiso R . .
H4202 H 0.0390 0.3973 0.1388 0.0671 0.39 Uiso R . .
H4203 H 0.0890 0.3905 0.0857 0.0671 0.39 Uiso R . .
H4221 H 0.5468 0.6584 0.1677 0.0476 1.0000 Uiso R . .
H4231 H 0.5969 0.6436 0.0833 0.0636 1.0000 Uiso R . .
H4241 H 0.5125 0.5729 0.0127 0.0582 1.0000 Uiso R . .
H4251 H 0.3859 0.5097 0.0304 0.0543 1.0000 Uiso R . .
H4261 H 0.3429 0.5183 0.1172 0.0441 1.0000 Uiso R . .
H4321 H 0.6063 0.6591 0.2623 0.0428 1.0000 Uiso R . .
H4331 H 0.7600 0.6404 0.3229 0.0564 1.0000 Uiso R . .
H4341 H 0.7912 0.5451 0.3756 0.0601 1.0000 Uiso R . .
H4351 H 0.6689 0.4705 0.3690 0.0638 1.0000 Uiso R . .
H4361 H 0.5112 0.4907 0.3111 0.0555 1.0000 Uiso R . .

loop_
_atom_site_aniso_label
_atom_site_aniso_U_11
_atom_site_aniso_U_22
_atom_site_aniso_U_33
_atom_site_aniso_U_23
_atom_site_aniso_U_13
_atom_site_aniso_U_12
Pt1 0.0284(3) 0.0168(3) 0.0292(3) -0.0029(2) 0.0117(2) -0.0024(2)
Pt2 0.0290(3) 0.0169(3) 0.0324(3) -0.0022(2) 0.0122(2) -0.0025(2)
I1 0.0372(5) 0.0276(5) 0.0394(5) -0.0002(4) 0.0148(4) -0.0077(4)
I2 0.0431(6) 0.0292(5) 0.0464(6) 0.0022(4) 0.0171(5) -0.0089(4)
As1 0.0346(8) 0.0211(7) 0.0338(8) 0.0001(6) 0.0120(6) -0.0019(6)
As2 0.0298(8) 0.0196(7) 0.0324(7) -0.0031(6) 0.0138(6) -0.0006(6)
As3 0.0327(8) 0.0210(7) 0.0303(8) -0.0008(6) 0.0112(6) -0.0019(6)
As4 0.0292(8) 0.0208(7) 0.0304(7) -0.0031(6) 0.0119(6) 0.0011(6)
C111 0.024(7) 0.028(7) 0.035(8) 0.003(6) 0.009(6) -0.002(6)
C112 0.033(8) 0.033(8) 0.026(7) 0.003(6) 0.012(6) 0.004(6)
C113 0.032(8) 0.026(8) 0.039(8) -0.004(6) 0.014(7) -0.012(6)
C114 0.036(9) 0.047(10) 0.030(8) -0.008(7) 0.006(7) -0.003(7)
C115 0.028(8) 0.049(10) 0.033(8) -0.003(7) 0.004(6) 0.001(7)
C116 0.044(9) 0.037(9) 0.025(8) -0.001(6) 0.010(7) 0.002(7)
C117 0.054(11) 0.064(12) 0.041(9) -0.005(9) 0.016(8) -0.016(9)
C118 0.072(16) 0.086(17) 0.109(19) -0.036(14) 0.034(14) -0.021(13)
C119 0.027(11) 0.12(2) 0.14(2) -0.072(18) 0.011(12) -0.004(12)
C121 0.049(10) 0.035(9) 0.030(8) 0.002(7) 0.017(7) -0.004(7)
C122 0.083(14) 0.033(9) 0.042(10) -0.001(7) 0.025(9) -0.012(9)
C123 0.078(14) 0.052(11) 0.040(9) 0.006(8) 0.031(9) -0.017(10)
C124 0.065(11) 0.037(9) 0.037(9) 0.001(7) 0.028(8) 0.000(8)
C125 0.064(11) 0.045(10) 0.039(9) -0.009(8) 0.028(8) 0.004(9)
C126 0.048(10) 0.020(7) 0.042(9) -0.002(6) 0.011(7) -0.003(7)
C131 0.038(9) 0.025(8) 0.038(8) 0.010(6) 0.012(7) 0.003(6)
C132 0.044(10) 0.032(9) 0.053(10) 0.007(8) 0.011(8) 0.007(8)
C133 0.073(13) 0.026(9) 0.042(10) 0.000(7) 0.000(9) 0.005(8)
C134 0.095(16) 0.035(10) 0.043(10) 0.010(8) 0.029(10) 0.026(10)
C135 0.058(11) 0.052(11) 0.039(9) 0.009(8) 0.020(8) 0.011(9)
C136 0.047(10) 0.030(8) 0.042(9) 0.001(7) 0.021(8) 0.004(7)
C211 0.041(7) 0.018(6) 0.047(7) -0.010(5) 0.019(6) -0.001(5)
C212 0.042(7) 0.014(6) 0.042(7) -0.006(5) 0.017(6) -0.002(6)
C213 0.035(7) 0.022(7) 0.047(8) -0.008(6) 0.021(6) -0.007(6)
C214 0.052(8) 0.026(7) 0.058(8) -0.017(6) 0.025(7) -0.011(7)
C215 0.055(9) 0.024(7) 0.068(9) -0.014(7) 0.038(7) 0.002(6)
C216 0.041(8) 0.025(7) 0.059(8) -0.007(6) 0.027(7) -0.003(6)
C217 0.047(10) 0.029(8) 0.064(11) -0.013(8) 0.025(9) -0.011(8)
C218 0.13(2) 0.057(13) 0.080(15) -0.003(11) 0.047(15) -0.044(14)
C219 0.092(17) 0.054(12) 0.060(12) -0.014(9) 0.025(11) -0.030(11)
C221 0.034(8) 0.027(8) 0.041(8) -0.004(7) 0.019(7) 0.006(6)
C222 0.038(9) 0.039(9) 0.031(8) -0.001(7) 0.004(7) -0.013(7)
C223 0.038(10) 0.061(11) 0.053(10) 0.001(9) 0.030(8) -0.007(8)
C224 0.053(11) 0.074(13) 0.027(8) -0.006(8) 0.020(8) 0.003(9)
C225 0.063(12) 0.044(10) 0.039(9) -0.009(7) 0.023(8) 0.006(8)
C226 0.030(8) 0.038(9) 0.043(9) -0.004(7) 0.009(7) -0.002(7)
C231 0.026(5) 0.037(5) 0.029(5) -0.006(5) 0.024(4) -0.016(5)
C232 0.027(6) 0.027(6) 0.036(6) -0.024(5) 0.007(5) -0.014(5)
C233 0.040(8) 0.045(8) 0.053(8) -0.016(7) 0.010(7) -0.001(7)
C234 0.038(8) 0.059(9) 0.055(9) 0.007(8) -0.004(7) -0.004(7)
C235 0.041(8) 0.056(9) 0.053(9) 0.016(7) 0.003(7) 0.002(7)
C236 0.047(8) 0.053(9) 0.047(8) 0.009(7) 0.012(7) -0.007(7)
C311 0.039(8) 0.025(7) 0.023(7) 0.001(6) 0.007(6) 0.003(6)
C312 0.039(8) 0.028(8) 0.024(7) -0.001(6) 0.011(6) 0.001(6)
C313 0.037(8) 0.015(7) 0.036(8) -0.004(6) 0.008(6) -0.004(6)
C314 0.026(8) 0.032(8) 0.046(9) -0.009(7) 0.012(7) -0.005(6)
C315 0.048(10) 0.044(9) 0.025(8) -0.008(7) 0.006(7) -0.005(8)
C316 0.043(9) 0.028(8) 0.039(9) -0.002(7) 0.015(7) -0.006(7)
C317 0.050(11) 0.047(10) 0.049(10) -0.006(8) -0.001(8) -0.016(9)
C318 0.070(17) 0.10(2) 0.12(2) -0.018(16) 0.029(15) -0.022(15)
C319 0.14(3) 0.13(3) 0.23(4) -0.14(3) 0.11(3) -0.08(2)
C321 0.038(8) 0.019(7) 0.029(7) 0.000(6) 0.013(6) 0.006(6)
C322 0.054(10) 0.022(8) 0.037(8) 0.003(6) 0.018(7) 0.010(7)
C323 0.048(10) 0.029(8) 0.043(9) -0.005(7) 0.019(7) 0.010(7)
C324 0.037(9) 0.053(11) 0.046(9) 0.015(8) 0.022(8) 0.013(8)
C325 0.042(9) 0.047(10) 0.025(7) 0.002(7) 0.014(7) -0.005(7)
C326 0.036(9) 0.032(8) 0.040(9) -0.002(7) 0.006(7) -0.003(7)
C331 0.045(10) 0.023(8) 0.038(8) 0.003(6) 0.018(7) -0.008(7)
C332 0.041(10) 0.044(9) 0.037(9) 0.002(7) 0.018(7) 0.009(8)
C333 0.050(11) 0.044(10) 0.043(9) 0.000(8) 0.014(8) 0.008(8)
C334 0.059(11) 0.040(10) 0.036(8) 0.003(7) 0.020(8) 0.028(8)
C335 0.074(13) 0.023(8) 0.050(10) -0.005(7) 0.026(9) -0.005(8)
C336 0.047(10) 0.041(10) 0.037(9) 0.008(7) 0.010(7) 0.006(8)
C411 0.054(10) 0.012(7) 0.036(8) -0.011(6) 0.014(7) 0.003(6)
C412 0.024(7) 0.031(8) 0.030(7) -0.001(6) 0.015(6) -0.003(6)
C413 0.043(9) 0.021(7) 0.052(9) -0.006(7) 0.020(8) 0.008(6)
C414 0.057(11) 0.019(8) 0.062(11) -0.006(7) 0.015(9) -0.005(7)
C415 0.067(12) 0.011(7) 0.078(12) -0.014(7) 0.029(10) 0.013(7)
C416 0.041(9) 0.033(8) 0.056(10) -0.006(7) 0.024(8) 0.012(7)
C417 0.078(15) 0.022(9) 0.111(17) -0.020(10) 0.029(13) 0.009(9)
C418 0.097(18) 0.045(12) 0.115(19) -0.010(12) 0.037(15) -0.039(12)
C421 0.032(8) 0.031(8) 0.036(8) 0.000(7) 0.015(6) 0.004(6)
C422 0.036(9) 0.039(9) 0.044(9) -0.009(7) 0.016(7) -0.006(7)
C423 0.066(12) 0.045(10) 0.048(10) 0.001(8) 0.037(9) -0.005(9)
C424 0.062(12) 0.051(11) 0.032(8) 0.005(8) 0.014(8) 0.017(9)
C425 0.062(12) 0.045(10) 0.029(8) -0.005(7) -0.001(8) 0.003(9)
C426 0.041(9) 0.032(8) 0.037(9) -0.006(7) 0.006(7) -0.005(7)
C431 0.023(5) 0.021(5) 0.030(5) -0.006(4) 0.018(4) -0.014(4)
C432 0.032(6) 0.038(6) 0.036(6) -0.014(5) 0.013(5) -0.010(5)
C433 0.038(8) 0.047(8) 0.055(9) 0.007(7) 0.015(7) 0.009(7)
C434 0.047(9) 0.046(9) 0.058(9) 0.007(7) 0.004(7) 0.009(7)
C435 0.059(9) 0.047(9) 0.053(9) 0.014(7) 0.012(7) -0.001(8)
C436 0.047(8) 0.044(8) 0.047(8) 0.016(7) 0.014(7) -0.002(7)

loop_
_atom_type_symbol
_atom_type_scat_dispersion_real
_atom_type_scat_dispersion_imag
_atom_type_scat_Cromer_Mann_a1
_atom_type_scat_Cromer_Mann_b1
_atom_type_scat_Cromer_Mann_a2
_atom_type_scat_Cromer_Mann_b2
_atom_type_scat_Cromer_Mann_a3
_atom_type_scat_Cromer_Mann_b3
_atom_type_scat_Cromer_Mann_a4
_atom_type_scat_Cromer_Mann_b4
_atom_type_scat_Cromer_Mann_c
_atom_type_scat_source
C 0.0033 0.0016 2.3100 20.8439 1.0200 10.2075 1.5886 0.5687 0.8650 51.6512 0.2156 'International Tables Vol C 4.2.6.8 and 6.1.1.4'
H 0.0000 0.0000 0.4930 10.5109 0.3229 26.1257 0.1402 3.1424 0.0408 57.7998 0.0030 'International Tables Vol C 4.2.6.8 and 6.1.1.4'
As 0.0499 2.0058 16.6723 2.6345 6.0701 0.2647 3.4313 12.9479 4.2779 47.7972 2.5310 'International Tables Vol C 4.2.6.8 and 6.1.1.4'
I -0.4742 1.8119 20.1472 4.3470 18.9949 0.3814 7.5138 27.7660 2.2735 66.8776 4.0712 'International Tables Vol C 4.2.6.8 and 6.1.1.4'
Pt -1.7033 8.3905 27.0059 1.5129 17.7639 8.8117 15.7131 0.4246 5.7837 38.6103 11.6883 'International Tables Vol C 4.2.6.8 and 6.1.1.4'

loop_
_geom_angle_atom_site_label_1
_geom_angle_atom_site_label_2
_geom_angle_atom_site_label_3
_geom_angle
_geom_angle_publ_flag
Pt2 Pt1 I1 165.74(3) yes
Pt2 Pt1 As3 85.77(4) yes
I1 Pt1 As3 82.70(4) yes
Pt2 Pt1 As4 85.98(4) yes
I1 Pt1 As4 87.09(4) yes
As3 Pt1 As4 96.84(5) yes
Pt2 Pt1 C112 95.7(4) yes
I1 Pt1 C112 96.5(4) yes
As3 Pt1 C112 175.3(4) yes
As4 Pt1 C112 87.8(4) yes
Pt2 Pt1 C212 95.4(4) yes
I1 Pt1 C212 92.8(4) yes
As3 Pt1 C212 89.1(4) yes
As4 Pt1 C212 174.0(4) yes
C112 Pt1 C212 86.3(5) yes
Pt1 Pt2 I2 165.31(3) yes
Pt1 Pt2 As1 86.00(4) yes
I2 Pt2 As1 82.13(4) yes
Pt1 Pt2 As2 86.19(4) yes
I2 Pt2 As2 86.90(4) yes
As1 Pt2 As2 97.93(5) yes
Pt1 Pt2 C312 96.5(4) yes
I2 Pt2 C312 96.0(4) yes
As1 Pt2 C312 174.6(4) yes
As2 Pt2 C312 87.1(4) yes
Pt1 Pt2 C412 95.4(4) yes
I2 Pt2 C412 92.9(3) yes
As1 Pt2 C412 88.5(4) yes
As2 Pt2 C412 173.5(4) yes
C312 Pt2 C412 86.5(5) yes
Pt2 As1 C111 110.6(4) yes
Pt2 As1 C121 123.9(5) yes
C111 As1 C121 102.5(6) yes
Pt2 As1 C131 116.4(4) yes
C111 As1 C131 103.6(6) yes
C121 As1 C131 97.1(6) yes
Pt2 As2 C211 110.7(4) yes
Pt2 As2 C221 123.8(4) yes
C211 As2 C221 98.7(6) yes
Pt2 As2 C231 114.5(4) yes
C211 As2 C231 106.4(6) yes
C221 As2 C231 100.6(5) yes
Pt1 As3 C311 111.2(4) yes
Pt1 As3 C321 124.0(4) yes
C311 As3 C321 101.5(6) yes
Pt1 As3 C331 116.7(4) yes
C311 As3 C331 103.4(6) yes
C321 As3 C331 97.2(6) yes
Pt1 As4 C411 110.4(4) yes
Pt1 As4 C421 122.9(4) yes
C411 As4 C421 98.6(6) yes
Pt1 As4 C431 117.1(4) yes
C411 As4 C431 105.3(6) yes
C421 As4 C431 99.7(5) yes
As1 C111 C112 119.8(10) yes
As1 C111 C116 119.6(11) yes
C112 C111 C116 120.6(13) yes
C111 C112 Pt1 126.8(11) yes
C111 C112 C113 114.9(12) yes
Pt1 C112 C113 118.2(10) yes
C112 C113 C114 124.3(13) yes
C112 C113 H1131 117.8 no
C114 C113 H1131 117.8 no
C113 C114 C115 118.1(14) yes
C113 C114 C117 120.0(14) yes
C115 C114 C117 121.9(13) yes
C114 C115 C116 118.7(14) yes
C114 C115 H1151 120.7 no
C116 C115 H1151 120.7 no
C115 C116 C111 123.3(14) yes
C115 C116 H1161 118.3 no
C111 C116 H1161 118.3 no
C114 C117 C118 111.5(15) yes
C114 C117 C119 112.1(16) yes
C118 C117 C119 108.8(17) yes
C114 C117 H1171 108.1 no
C118 C117 H1171 108.1 no
C119 C117 H1171 108.2 no
C117 C118 H1181 109.5 no
C117 C118 H1182 109.5 no
H1181 C118 H1182 109.5 no
C117 C118 H1183 109.4 no
H1181 C118 H1183 109.5 no
H1182 C118 H1183 109.5 no
C117 C119 H1191 109.5 no
C117 C119 H1192 109.5 no
H1191 C119 H1192 109.5 no
C117 C119 H1193 109.4 no
H1191 C119 H1193 109.5 no
H1192 C119 H1193 109.5 no
As1 C121 C122 120.3(11) yes
As1 C121 C126 120.5(11) yes
C122 C121 C126 119.2(13) yes
C121 C122 C123 120.5(16) yes
C121 C122 H1221 119.7 no
C123 C122 H1221 119.7 no
C122 C123 C124 120.6(16) yes
C122 C123 H1231 119.7 no
C124 C123 H1231 119.7 no
C123 C124 C125 120.3(14) yes
C123 C124 H1241 119.9 no
C125 C124 H1241 119.9 no
C124 C125 C126 119.4(14) yes
C124 C125 H1251 120.3 no
C126 C125 H1251 120.3 no
C125 C126 C121 120.0(14) yes
C125 C126 H1261 120.0 no
C121 C126 H1261 120.0 no
As1 C131 C132 120.4(11) yes
As1 C131 C136 120.8(11) yes
C132 C131 C136 118.7(14) yes
C131 C132 C133 119.9(15) yes
C131 C132 H1321 120.1 no
C133 C132 H1321 120.1 no
C132 C133 C134 121.2(16) yes
C132 C133 H1331 119.4 no
C134 C133 H1331 119.4 no
C133 C134 C135 119.5(16) yes
C133 C134 H1341 120.2 no
C135 C134 H1341 120.2 no
C134 C135 C136 120.0(16) yes
C134 C135 H1351 120.0 no
C136 C135 H1351 120.0 no
C135 C136 C131 120.7(15) yes
C135 C136 H1361 119.6 no
C131 C136 H1361 119.6 no
As2 C211 C212 118.4(10) yes
As2 C211 C216 118.9(11) yes
C212 C211 C216 120.6(13) yes
C211 C212 Pt1 124.0(10) yes
C211 C212 C213 117.6(12) yes
Pt1 C212 C213 118.0(10) yes
C212 C213 C214 122.8(14) yes
C212 C213 H2131 118.6 no
C214 C213 H2131 118.6 no
C213 C214 C215 118.1(14) yes
C213 C214 C217 122.0(15) yes
C215 C214 C217 119.9(13) yes
C214 C215 C216 120.2(14) yes
C214 C215 H2151 119.9 no
C216 C215 H2151 119.9 no
C211 C216 C215 120.5(14) yes
C211 C216 H2161 119.8 no
C215 C216 H2161 119.8 no
C214 C217 C218 109.9(15) yes
C214 C217 C219 114.8(14) yes
C218 C217 C219 109.4(16) yes
C214 C217 H2171 107.5 no
C218 C217 H2171 107.4 no
C219 C217 H2171 107.5 no
C217 C218 H2181 109.5 no
C217 C218 H2182 109.5 no
H2181 C218 H2182 109.5 no
C217 C218 H2183 109.4 no
H2181 C218 H2183 109.5 no
H2182 C218 H2183 109.5 no
C217 C219 H2191 109.5 no
C217 C219 H2192 109.5 no
H2191 C219 H2192 109.5 no
C217 C219 H2193 109.5 no
H2191 C219 H2193 109.5 no
H2192 C219 H2193 109.5 no
As2 C221 C222 121.2(11) yes
As2 C221 C226 120.1(11) yes
C222 C221 C226 118.6(13) yes
C221 C222 C223 118.2(14) yes
C221 C222 H2221 120.9 no
C223 C222 H2221 120.9 no
C222 C223 C224 121.9(15) yes
C222 C223 H2231 119.0 no
C224 C223 H2231 119.1 no
C223 C224 C225 120.1(14) yes
C223 C224 H2241 120.0 no
C225 C224 H2241 120.0 no
C224 C225 C226 121.1(15) yes
C224 C225 H2251 119.5 no
C226 C225 H2251 119.4 no
C221 C226 C225 120.0(15) yes
C221 C226 H2261 120.0 no
C225 C226 H2261 120.0 no
As2 C231 C232 127.5(12) yes
As2 C231 C236 119.9(10) yes
C232 C231 C236 112.6(14) yes
C231 C232 C233 127.6(16) yes
C231 C232 H2321 116.2 no
C233 C232 H2321 116.2 no
C232 C233 C234 120.4(16) yes
C232 C233 H2331 119.8 no
C234 C233 H2331 119.8 no
C233 C234 C235 116.6(16) yes
C233 C234 H2341 121.7 no
C235 C234 H2341 121.7 no
C234 C235 C236 120.7(16) yes
C234 C235 H2351 119.7 no
C236 C235 H2351 119.7 no
C231 C236 C235 122.0(16) yes
C231 C236 H2361 119.0 no
C235 C236 H2361 119.0 no
As3 C311 C312 119.4(10) yes
As3 C311 C316 119.9(10) yes
C312 C311 C316 120.5(13) yes
C311 C312 Pt2 126.3(10) yes
C311 C312 C313 115.9(12) yes
Pt2 C312 C313 117.7(10) yes
C312 C313 C314 123.6(13) yes
C312 C313 H3131 118.2 no
C314 C313 H3131 118.2 no
C313 C314 C315 117.5(13) yes
C313 C314 C317 119.1(13) yes
C315 C314 C317 123.4(14) yes
C314 C315 C316 120.6(14) yes
C314 C315 H3151 119.7 no
C316 C315 H3151 119.7 no
C311 C316 C315 121.7(14) yes
C311 C316 H3161 119.1 no
C315 C316 H3161 119.1 no
C314 C317 C318 112.5(16) yes
C314 C317 C319 111.4(17) yes
C318 C317 C319 112(2) yes
C314 C317 H3171 106.8 no
C318 C317 H3171 106.8 no
C319 C317 H3171 106.7 no
C317 C318 H3181 109.5 no
C317 C318 H3182 109.4 no
H3181 C318 H3182 109.5 no
C317 C318 H3183 109.5 no
H3181 C318 H3183 109.5 no
H3182 C318 H3183 109.5 no
C317 C319 H3191 109.5 no
C317 C319 H3192 109.4 no
H3191 C319 H3192 109.5 no
C317 C319 H3193 109.5 no
H3191 C319 H3193 109.5 no
H3192 C319 H3193 109.5 no
As3 C321 C322 121.8(11) yes
As3 C321 C326 120.3(10) yes
C322 C321 C326 117.7(13) yes
C321 C322 C323 121.1(14) yes
C321 C322 H3221 119.4 no
C323 C322 H3221 119.4 no
C322 C323 C324 119.4(14) yes
C322 C323 H3231 120.3 no
C324 C323 H3231 120.3 no
C323 C324 C325 120.9(14) yes
C323 C324 H3241 119.6 no
C325 C324 H3241 119.6 no
C324 C325 C326 120.0(15) yes
C324 C325 H3251 120.0 no
C326 C325 H3251 120.0 no
C321 C326 C325 120.8(14) yes
C321 C326 H3261 119.6 no
C325 C326 H3261 119.6 no
As3 C331 C332 121.7(11) yes
As3 C331 C336 118.3(12) yes
C332 C331 C336 119.9(14) yes
C331 C332 C333 121.6(16) yes
C331 C332 H3321 119.2 no
C333 C332 H3321 119.2 no
C332 C333 C334 120.1(16) yes
C332 C333 H3331 119.9 no
C334 C333 H3331 120.0 no
C333 C334 C335 119.2(14) yes
C333 C334 H3341 120.4 no
C335 C334 H3341 120.4 no
C334 C335 C336 120.8(15) yes
C334 C335 H3351 119.6 no
C336 C335 H3351 119.6 no
C335 C336 C331 118.4(15) yes
C335 C336 H3361 120.8 no
C331 C336 H3361 120.8 no
As4 C411 C412 119.7(10) yes
As4 C411 C416 118.2(12) yes
C412 C411 C416 120.7(14) yes
C411 C412 Pt2 124.4(10) yes
C411 C412 C413 118.5(13) yes
Pt2 C412 C413 117.1(10) yes
C412 C413 C414 121.5(14) yes
C412 C413 H4131 119.3 no
C414 C413 H4131 119.3 no
C413 C414 C415 118.0(14) yes
C413 C414 C417 118.1(15) yes
C415 C414 C417 123.9(14) yes
C414 C415 C416 121.0(13) yes
C414 C415 H4151 119.5 no
C416 C415 H4151 119.5 no
C411 C416 C415 119.6(14) yes
C411 C416 H4161 120.2 no
C415 C416 H4161 120.2 no
C414 C417 C418 116.1(17) yes
C414 C417 C419 109.5(16) yes
C418 C417 C419 111.7(18) yes
C414 C417 C420 112.5(18) yes
C418 C417 C420 131(2) yes
C414 C417 H4171 106.3 no
C418 C417 H4171 106.3 no
C419 C417 H4171 106.2 no
C414 C417 H4172 91.3 no
C418 C417 H4172 91.3 no
C420 C417 H4172 91.3 no
C417 C418 H4181 109.5 no
C417 C418 H4182 109.4 no
H4181 C418 H4182 109.5 no
C417 C418 H4183 109.5 no
H4181 C418 H4183 109.5 no
H4182 C418 H4183 109.5 no
C417 C419 H4191 109.5 no
C417 C419 H4192 109.5 no
H4191 C419 H4192 109.5 no
C417 C419 H4193 109.4 no
H4191 C419 H4193 109.5 no
H4192 C419 H4193 109.5 no
C417 C420 H4201 109.5 no
C417 C420 H4202 109.5 no
H4201 C420 H4202 109.5 no
C417 C420 H4203 109.5 no
H4201 C420 H4203 109.5 no
H4202 C420 H4203 109.5 no
As4 C421 C422 121.5(11) yes
As4 C421 C426 121.7(11) yes
C422 C421 C426 116.7(13) yes
C421 C422 C423 121.1(15) yes
C421 C422 H4221 119.4 no
C423 C422 H4221 119.4 no
C422 C423 C424 120.2(16) yes
C422 C423 H4231 119.9 no
C424 C423 H4231 119.9 no
C423 C424 C425 119.7(15) yes
C423 C424 H4241 120.1 no
C425 C424 H4241 120.1 no
C424 C425 C426 120.4(15) yes
C424 C425 H4251 119.8 no
C426 C425 H4251 119.8 no
C421 C426 C425 121.6(15) yes
C421 C426 H4261 119.2 no
C425 C426 H4261 119.2 no
As4 C431 C432 122.6(10) yes
As4 C431 C436 124.5(10) yes
C432 C431 C436 112.2(13) yes
C431 C432 C433 123.3(15) yes
C431 C432 H4321 118.3 no
C433 C432 H4321 118.3 no
C432 C433 C434 119.1(17) yes
C432 C433 H4331 120.4 no
C434 C433 H4331 120.4 no
C433 C434 C435 121.2(17) yes
C433 C434 H4341 119.4 no
C435 C434 H4341 119.4 no
C434 C435 C436 119.1(16) yes
C434 C435 H4351 120.5 no
C436 C435 H4351 120.4 no
C435 C436 C431 124.5(15) yes
C435 C436 H4361 117.7 no
C431 C436 H4361 117.7 no

loop_
_geom_bond_atom_site_label_1
_geom_bond_atom_site_label_2
_geom_bond_distance
_geom_bond_publ_flag
Pt1 Pt2 2.7929(7) yes
Pt1 I1 2.8261(11) yes
Pt1 As3 2.4975(15) yes
Pt1 As4 2.4707(15) yes
Pt1 C112 2.129(13) yes
Pt1 C212 2.133(13) yes
Pt2 I2 2.8015(11) yes
Pt2 As1 2.4941(16) yes
Pt2 As2 2.4694(15) yes
Pt2 C312 2.119(13) yes
Pt2 C412 2.127(13) yes
As1 C111 1.912(14) yes
As1 C121 1.978(14) yes
As1 C131 1.961(14) yes
As2 C211 1.929(14) yes
As2 C221 1.968(13) yes
As2 C231 1.907(14) yes
As3 C311 1.918(14) yes
As3 C321 1.955(13) yes
As3 C331 1.975(15) yes
As4 C411 1.917(14) yes
As4 C421 1.961(13) yes
As4 C431 1.882(14) yes
C111 C112 1.380(18) yes
C111 C116 1.368(19) yes
C112 C113 1.426(19) yes
C113 C114 1.381(19) yes
C113 H1131 1.000 no
C114 C115 1.37(2) yes
C114 C117 1.52(2) yes
C115 C116 1.38(2) yes
C115 H1151 1.000 no
C116 H1161 1.000 no
C117 C118 1.48(2) yes
C117 C119 1.50(3) yes
C117 H1171 1.000 no
C118 H1181 1.000 no
C118 H1182 1.000 no
C118 H1183 1.000 no
C119 H1191 1.000 no
C119 H1192 1.000 no
C119 H1193 1.000 no
C121 C122 1.40(2) yes
C121 C126 1.36(2) yes
C122 C123 1.34(2) yes
C122 H1221 1.000 no
C123 C124 1.38(2) yes
C123 H1231 1.000 no
C124 C125 1.36(2) yes
C124 H1241 1.000 no
C125 C126 1.41(2) yes
C125 H1251 1.000 no
C126 H1261 1.000 no
C131 C132 1.39(2) yes
C131 C136 1.39(2) yes
C132 C133 1.38(2) yes
C132 H1321 1.000 no
C133 C134 1.39(2) yes
C133 H1331 1.000 no
C134 C135 1.36(2) yes
C134 H1341 1.000 no
C135 C136 1.40(2) yes
C135 H1351 1.000 no
C136 H1361 1.000 no
C211 C212 1.38(2) yes
C211 C216 1.386(19) yes
C212 C213 1.391(18) yes
C213 C214 1.382(19) yes
C213 H2131 1.000 no
C214 C215 1.39(2) yes
C214 C217 1.53(2) yes
C215 C216 1.38(2) yes
C215 H2151 1.000 no
C216 H2161 1.000 no
C217 C218 1.51(2) yes
C217 C219 1.44(2) yes
C217 H2171 1.000 no
C218 H2181 1.000 no
C218 H2182 1.000 no
C218 H2183 1.000 no
C219 H2191 1.000 no
C219 H2192 1.000 no
C219 H2193 1.000 no
C221 C222 1.425(19) yes
C221 C226 1.406(19) yes
C222 C223 1.39(2) yes
C222 H2221 1.000 no
C223 C224 1.35(2) yes
C223 H2231 1.000 no
C224 C225 1.37(2) yes
C224 H2241 1.000 no
C225 C226 1.36(2) yes
C225 H2251 1.000 no
C226 H2261 1.000 no
C231 C232 1.366(18) yes
C231 C236 1.42(2) yes
C232 C233 1.30(2) yes
C232 H2321 1.000 no
C233 C234 1.41(2) yes
C233 H2331 1.000 no
C234 C235 1.37(2) yes
C234 H2341 1.000 no
C235 C236 1.40(2) yes
C235 H2351 1.000 no
C236 H2361 1.000 no
C311 C312 1.405(18) yes
C311 C316 1.390(19) yes
C312 C313 1.405(19) yes
C313 C314 1.397(19) yes
C313 H3131 1.000 no
C314 C315 1.39(2) yes
C314 C317 1.52(2) yes
C315 C316 1.36(2) yes
C315 H3151 1.000 no
C316 H3161 1.000 no
C317 C318 1.53(3) yes
C317 C319 1.48(3) yes
C317 H3171 1.000 no
C318 H3181 1.000 no
C318 H3182 1.000 no
C318 H3183 1.000 no
C319 H3191 1.000 no
C319 H3192 1.000 no
C319 H3193 1.000 no
C321 C322 1.393(19) yes
C321 C326 1.399(19) yes
C322 C323 1.386(19) yes
C322 H3221 1.000 no
C323 C324 1.38(2) yes
C323 H3231 1.000 no
C324 C325 1.36(2) yes
C324 H3241 1.000 no
C325 C326 1.382(19) yes
C325 H3251 1.000 no
C326 H3261 1.000 no
C331 C332 1.35(2) yes
C331 C336 1.40(2) yes
C332 C333 1.39(2) yes
C332 H3321 1.000 no
C333 C334 1.37(2) yes
C333 H3331 1.000 no
C334 C335 1.39(2) yes
C334 H3341 1.000 no
C335 C336 1.40(2) yes
C335 H3351 1.000 no
C336 H3361 1.000 no
C411 C412 1.362(19) yes
C411 C416 1.402(18) yes
C412 C413 1.392(19) yes
C413 C414 1.410(19) yes
C413 H4131 1.000 no
C414 C415 1.37(2) yes
C414 C417 1.55(2) yes
C415 C416 1.38(2) yes
C415 H4151 1.000 no
C416 H4161 1.000 no
C417 C418 1.41(3) yes
C417 C419 1.512(17) yes
C417 C420 1.523(18) yes
C417 H4171 1.000 no
C417 H4172 1.000 no
C418 H4181 1.000 no
C418 H4182 1.000 no
C418 H4183 1.000 no
C419 C420 1.34(5) yes
C419 H4191 1.000 no
C419 H4192 1.000 no
C419 H4193 1.000 no
C420 H4201 1.000 no
C420 H4202 1.000 no
C420 H4203 1.000 no
C421 C422 1.413(19) yes
C421 C426 1.383(19) yes
C422 C423 1.37(2) yes
C422 H4221 1.000 no
C423 C424 1.36(2) yes
C423 H4231 1.000 no
C424 C425 1.38(2) yes
C424 H4241 1.000 no
C425 C426 1.37(2) yes
C425 H4251 1.000 no
C426 H4261 1.000 no
C431 C432 1.456(18) yes
C431 C436 1.385(19) yes
C432 C433 1.36(2) yes
C432 H4321 1.000 no
C433 C434 1.38(2) yes
C433 H4331 1.000 no
C434 C435 1.34(2) yes
C434 H4341 1.000 no
C435 C436 1.39(2) yes
C435 H4351 1.000 no
C436 H4361 1.000 no

loop_
_geom_contact_atom_site_label_1
_geom_contact_atom_site_label_2
_geom_contact_distance
_geom_contact_site_symmetry_2
_geom_contact_publ_flag
C126 C325 3.60(2) 4_565 no

loop_
_geom_torsion_atom_site_label_1
_geom_torsion_atom_site_label_2
_geom_torsion_atom_site_label_3
_geom_torsion_atom_site_label_4
_geom_torsion
_geom_torsion_publ_flag
Pt1 Pt2 As1 C111 8.7(5) no
Pt1 Pt2 As1 C121 130.8(5) no
Pt1 Pt2 As1 C131 -109.1(5) no
Pt1 Pt2 As2 C211 3.0(4) no
Pt1 Pt2 As2 C221 -113.5(5) no
Pt1 Pt2 As2 C231 123.2(5) no
Pt1 Pt2 C312 C311 0(1) no
Pt1 Pt2 C312 C313 176(1) no
Pt1 Pt2 C412 C411 20(1) no
Pt1 Pt2 C412 C413 -163(1) no
Pt1 As3 C311 C312 11(1) no
Pt1 As3 C311 C316 -174(1) no
Pt1 As3 C321 C322 100(1) no
Pt1 As3 C321 C326 -86(1) no
Pt1 As3 C331 C332 -137(1) no
Pt1 As3 C331 C336 47(1) no
Pt1 As4 C411 C412 16(1) no
Pt1 As4 C411 C416 -177(1) no
Pt1 As4 C421 C422 76(1) no
Pt1 As4 C421 C426 -107(1) no
Pt1 As4 C431 C432 -64(1) no
Pt1 As4 C431 C436 106(1) no
Pt1 C112 C111 As1 8(2) no
Pt1 C112 C111 C116 -175(1) no
Pt1 C112 C113 C114 178(1) no
Pt1 C212 C211 As2 29(2) no
Pt1 C212 C211 C216 -167(1) no
Pt1 C212 C213 C214 170(1) no
Pt2 Pt1 As3 C311 -7.8(5) no
Pt2 Pt1 As3 C321 -129.0(5) no
Pt2 Pt1 As3 C331 110.5(5) no
Pt2 Pt1 As4 C411 -2.5(4) no
Pt2 Pt1 As4 C421 113.1(5) no
Pt2 Pt1 As4 C431 -123.0(5) no
Pt2 Pt1 C112 C111 -0(1) no
Pt2 Pt1 C112 C113 -177(1) no
Pt2 Pt1 C212 C211 -22(1) no
Pt2 Pt1 C212 C213 165(1) no
Pt2 As1 C111 C112 -12(1) no
Pt2 As1 C111 C116 171(1) no
Pt2 As1 C121 C122 88(1) no
Pt2 As1 C121 C126 -92(1) no
Pt2 As1 C131 C132 -45(2) no
Pt2 As1 C131 C136 139(1) no
Pt2 As2 C211 C212 -19(1) no
Pt2 As2 C211 C216 178(1) no
Pt2 As2 C221 C222 -78(1) no
Pt2 As2 C221 C226 105(1) no
Pt2 As2 C231 C232 67(1) no
Pt2 As2 C231 C236 -114(1) no
Pt2 C312 C311 As3 -7(2) no
Pt2 C312 C311 C316 178(1) no
Pt2 C312 C313 C314 -180(1) no
Pt2 C412 C411 As4 -26(2) no
Pt2 C412 C411 C416 168(1) no
Pt2 C412 C413 C414 -168(1) no
I1 Pt1 Pt2 I2 179.5(1) no
I1 Pt1 Pt2 As1 143.4(1) no
I1 Pt1 Pt2 As2 -118.3(1) no
I1 Pt1 Pt2 C312 -31.7(4) no
I1 Pt1 Pt2 C412 55.3(4) no
I1 Pt1 As3 C311 163.8(5) no
I1 Pt1 As3 C321 42.6(5) no
I1 Pt1 As3 C331 -78.0(5) no
I1 Pt1 As4 C411 -170.0(4) no
I1 Pt1 As4 C421 -54.4(5) no
I1 Pt1 As4 C431 69.5(5) no
I1 Pt1 C112 C111 -173(1) no
I1 Pt1 C112 C113 11(1) no
I1 Pt1 C212 C211 146(1) no
I1 Pt1 C212 C213 -27(1) no
I2 Pt2 Pt1 As3 -144.4(1) no
I2 Pt2 Pt1 As4 118.5(1) no
I2 Pt2 Pt1 C112 31.1(4) no
I2 Pt2 Pt1 C212 -55.6(4) no
I2 Pt2 As1 C111 -162.6(5) no
I2 Pt2 As1 C121 -40.5(5) no
I2 Pt2 As1 C131 79.6(5) no
I2 Pt2 As2 C211 170.0(4) no
I2 Pt2 As2 C221 53.5(5) no
I2 Pt2 As2 C231 -69.7(5) no
I2 Pt2 C312 C311 173(1) no
I2 Pt2 C312 C313 -12(1) no
I2 Pt2 C412 C411 -148(1) no
I2 Pt2 C412 C413 29(1) no
As1 Pt2 Pt1 As3 179.52(5) no
As1 Pt2 Pt1 As4 82.34(5) no
As1 Pt2 Pt1 C112 -5.0(4) no
As1 Pt2 Pt1 C212 -91.8(4) no
As1 Pt2 As2 C211 88.4(4) no
As1 Pt2 As2 C221 -28.1(5) no
As1 Pt2 As2 C231 -151.3(5) no
As1 Pt2 C412 C411 -66(1) no
As1 Pt2 C412 C413 111(1) no
As1 C111 C112 C113 -175(1) no
As1 C111 C116 C115 173(1) no
As1 C121 C122 C123 -180(1) no
As1 C121 C126 C125 179(1) no
As1 C131 C132 C133 -177(1) no
As1 C131 C136 C135 176(1) no
As2 Pt2 Pt1 As3 -82.25(5) no
As2 Pt2 Pt1 As4 -179.43(5) no
As2 Pt2 Pt1 C112 93.2(4) no
As2 Pt2 Pt1 C212 6.5(4) no
As2 Pt2 As1 C111 -76.8(5) no
As2 Pt2 As1 C121 45.3(5) no
As2 Pt2 As1 C131 165.3(5) no
As2 Pt2 C312 C311 86(1) no
As2 Pt2 C312 C313 -98(1) no
As2 C211 C212 C213 -158(1) no
As2 C211 C216 C215 161(1) no
As2 C221 C222 C223 -173(1) no
As2 C221 C226 C225 173(1) no
As2 C231 C232 C233 176(2) no
As2 C231 C236 C235 -179(1) no
As3 Pt1 Pt2 C312 4.4(4) no
As3 Pt1 Pt2 C412 91.4(4) no
As3 Pt1 As4 C411 -87.7(4) no
As3 Pt1 As4 C421 27.9(5) no
As3 Pt1 As4 C431 151.8(5) no
As3 Pt1 C212 C211 63(1) no
As3 Pt1 C212 C213 -110(1) no
As3 C311 C312 C313 177(1) no
As3 C311 C316 C315 -175(1) no
As3 C321 C322 C323 175(1) no
As3 C321 C326 C325 -177(1) no
As3 C331 C332 C333 -174(1) no
As3 C331 C336 C335 176(1) no
As4 Pt1 Pt2 C312 -92.8(4) no
As4 Pt1 Pt2 C412 -5.8(4) no
As4 Pt1 As3 C311 77.7(5) no
As4 Pt1 As3 C321 -43.6(5) no
As4 Pt1 As3 C331 -164.1(5) no
As4 Pt1 C112 C111 -86(1) no
As4 Pt1 C112 C113 98(1) no
As4 C411 C412 C413 157(1) no
As4 C411 C416 C415 -163(1) no
As4 C421 C422 C423 172(1) no
As4 C421 C426 C425 -175(1) no
As4 C431 C432 C433 177(1) no
As4 C431 C436 C435 -179(1) no
C111 As1 Pt2 C412 104.3(6) no
C111 As1 C121 C122 -146(1) no
C111 As1 C121 C126 33(1) no
C111 As1 C131 C132 -167(1) no
C111 As1 C131 C136 17(2) no
C111 C112 Pt1 C212 95(1) no
C111 C112 C113 C114 2(2) no
C111 C116 C115 C114 3(3) no
C112 Pt1 Pt2 C312 179.8(6) no
C112 Pt1 Pt2 C412 -93.1(5) no
C112 Pt1 As4 C411 93.4(6) no
C112 Pt1 As4 C421 -151.0(6) no
C112 Pt1 As4 C431 -27.2(6) no
C112 Pt1 C212 C211 -118(1) no
C112 Pt1 C212 C213 69(1) no
C112 C111 As1 C121 -146(1) no
C112 C111 As1 C131 113(1) no
C112 C111 C116 C115 -4(2) no
C112 C113 C114 C115 -3(3) no
C112 C113 C114 C117 177(2) no
C113 C112 Pt1 C212 -82(1) no
C113 C112 C111 C116 2(2) no
C113 C114 C115 C116 1(2) no
C113 C114 C117 C118 116(2) no
C113 C114 C117 C119 -122(2) no
C115 C114 C117 C118 -65(2) no
C115 C114 C117 C119 58(2) no
C116 C111 As1 C121 37(1) no
C116 C111 As1 C131 -64(1) no
C116 C115 C114 C117 -179(2) no
C121 As1 Pt2 C412 -133.6(6) no
C121 As1 C131 C132 89(1) no
C121 As1 C131 C136 -87(1) no
C121 C122 C123 C124 1(3) no
C121 C126 C125 C124 -1(2) no
C122 C121 As1 C131 -41(1) no
C122 C121 C126 C125 -1(2) no
C122 C123 C124 C125 -2(3) no
C123 C122 C121 C126 1(2) no
C123 C124 C125 C126 2(2) no
C126 C121 As1 C131 139(1) no
C131 As1 Pt2 C412 -13.6(7) no
C131 C132 C133 C134 0(3) no
C131 C136 C135 C134 1(3) no
C132 C131 C136 C135 -0(3) no
C132 C133 C134 C135 1(3) no
C133 C132 C131 C136 -0(3) no
C133 C134 C135 C136 -1(3) no
C211 As2 Pt2 C312 -93.8(6) no
C211 As2 C221 C222 160(1) no
C211 As2 C221 C226 -17(1) no
C211 As2 C231 C232 -170(1) no
C211 As2 C231 C236 8(1) no
C211 C212 C213 C214 -4(2) no
C211 C216 C215 C214 -2(3) no
C212 Pt1 Pt2 C312 93.1(5) no
C212 Pt1 Pt2 C412 -179.9(5) no
C212 Pt1 As3 C311 -103.2(6) no
C212 Pt1 As3 C321 135.5(6) no
C212 Pt1 As3 C331 15.0(7) no
C212 C211 As2 C221 113(1) no
C212 C211 As2 C231 -143(1) no
C212 C211 C216 C215 -3(2) no
C212 C213 C214 C215 -1(2) no
C212 C213 C214 C217 179(1) no
C213 C212 C211 C216 6(2) no
C213 C214 C215 C216 4(3) no
C213 C214 C217 C218 103(2) no
C213 C214 C217 C219 -21(2) no
C215 C214 C217 C218 -77(2) no
C215 C214 C217 C219 159(2) no
C216 C211 As2 C221 -51(1) no
C216 C211 As2 C231 53(1) no
C216 C215 C214 C217 -176(2) no
C221 As2 Pt2 C312 149.7(6) no
C221 As2 C231 C232 -68(2) no
C221 As2 C231 C236 111(1) no
C221 C222 C223 C224 -1(2) no
C221 C226 C225 C224 2(2) no
C222 C221 As2 C231 51(1) no
C222 C221 C226 C225 -4(2) no
C222 C223 C224 C225 -1(3) no
C223 C222 C221 C226 3(2) no
C223 C224 C225 C226 0(3) no
C226 C221 As2 C231 -125(1) no
C231 As2 Pt2 C312 26.5(6) no
C231 C232 C233 C234 4(3) no
C231 C236 C235 C234 3(3) no
C232 C231 C236 C235 -0(2) no
C232 C233 C234 C235 -1(3) no
C233 C232 C231 C236 -3(3) no
C233 C234 C235 C236 -2(3) no
C311 As3 C321 C322 -26(1) no
C311 As3 C321 C326 148(1) no
C311 As3 C331 C332 -15(2) no
C311 As3 C331 C336 169(1) no
C311 C312 Pt2 C412 -95(1) no
C311 C312 C313 C314 -4(2) no
C311 C316 C315 C314 0(3) no
C312 Pt2 C412 C411 116(1) no
C312 Pt2 C412 C413 -66(1) no
C312 C311 As3 C321 144(1) no
C312 C311 As3 C331 -115(1) no
C312 C311 C316 C315 -0(2) no
C312 C313 C314 C315 4(2) no
C312 C313 C314 C317 -176(2) no
C313 C312 Pt2 C412 81(1) no
C313 C312 C311 C316 2(2) no
C313 C314 C315 C316 -2(2) no
C313 C314 C317 C318 122(2) no
C313 C314 C317 C319 -111(2) no
C315 C314 C317 C318 -58(2) no
C315 C314 C317 C319 69(2) no
C316 C311 As3 C321 -41(1) no
C316 C311 As3 C331 60(1) no
C316 C315 C314 C317 178(2) no
C321 As3 C331 C332 89(1) no
C321 As3 C331 C336 -87(1) no
C321 C322 C323 C324 -1(2) no
C321 C326 C325 C324 4(2) no
C322 C321 As3 C331 -131(1) no
C322 C321 C326 C325 -3(2) no
C322 C323 C324 C325 1(2) no
C323 C322 C321 C326 1(2) no
C323 C324 C325 C326 -3(2) no
C326 C321 As3 C331 43(1) no
C331 C332 C333 C334 -1(3) no
C331 C336 C335 C334 -2(3) no
C332 C331 C336 C335 -1(3) no
C332 C333 C334 C335 -1(3) no
C333 C332 C331 C336 2(3) no
C333 C334 C335 C336 2(3) no
C411 As4 C421 C422 -163(1) no
C411 As4 C421 C426 15(1) no
C411 As4 C431 C432 173(1) no
C411 As4 C431 C436 -17(2) no
C411 C412 C413 C414 9(2) no
C411 C416 C415 C414 3(3) no
C412 C411 As4 C421 -114(1) no
C412 C411 As4 C431 144(1) no
C412 C411 C416 C415 3(2) no
C412 C413 C414 C415 -3(2) no
C412 C413 C414 C417 177(2) no
C413 C412 C411 C416 -9(2) no
C413 C414 C415 C416 -3(3) no
C413 C414 C417 C418 -136(2) no
C413 C414 C417 C419 97(2) no
C413 C414 C417 C420 41(3) no
C414 C417 C419 C420 -104(3) no
C414 C417 C420 C419 98(2) no
C415 C414 C417 C418 44(3) no
C415 C414 C417 C419 -83(2) no
C415 C414 C417 C420 -139(2) no
C416 C411 As4 C421 53(1) no
C416 C411 As4 C431 -50(1) no
C416 C415 C414 C417 177(2) no
C418 C417 C419 C420 126(3) no
C418 C417 C420 C419 -87(3) no
C421 As4 C431 C432 71(1) no
C421 As4 C431 C436 -119(1) no
C421 C422 C423 C424 5(2) no
C421 C426 C425 C424 -0(2) no
C422 C421 As4 C431 -56(1) no
C422 C421 C426 C425 3(2) no
C422 C423 C424 C425 -2(3) no
C423 C422 C421 C426 -5(2) no
C423 C424 C425 C426 -0(3) no
C426 C421 As4 C431 122(1) no
C431 C432 C433 C434 -2(3) no
C431 C436 C435 C434 5(3) no
C432 C431 C436 C435 -8(2) no
C432 C433 C434 C435 -1(3) no
C433 C432 C431 C436 6(2) no
C433 C434 C435 C436 0(3) no
